data_4332979
loop_
_publ_author_name
'Ca\~nadillas-Delgado, Laura'
'Pas\'an, Jorge'
'Fabelo, Oscar'
'Hern\'andez-Molina, Mar\'ia'
'Lloret, Francesc'
'Julve, Miguel'
'Ruiz-P\'erez, Catalina'

_publ_section_title
;
 Two- and Three-Dimensional Networks of Gadolinium(III) with Dicarboxylate
 Ligands:&#x00A0; Synthesis, Crystal Structure, and Magnetic Properties
;
_journal_issue 26
_journal_name_full 'Inorganic Chemistry'
_journal_page_first 10585
_journal_page_last 10594
_journal_paper_doi 10.1021/ic061173d
_journal_volume 45
_journal_year 2006
_chemical_formula_sum 'C6 H20 Gd2 O21'
_chemical_formula_weight 742.72
_chemical_name_systematic
;
 ?
;
_space_group_IT_number 14
_symmetry_cell_setting monoclinic
_symmetry_Int_Tables_number 14
_symmetry_space_group_name_Hall '-P 2yab'
_symmetry_space_group_name_H-M 'P 1 21/a 1'
_atom_sites_solution_hydrogens geom
_atom_sites_solution_primary direct
_atom_sites_solution_secondary difmap
_audit_creation_method SHELXL-97
_cell_angle_alpha 90.00
_cell_angle_beta 114.097(4)
_cell_angle_gamma 90.00
_cell_formula_units_Z 2
_cell_length_a 10.0549(4)
_cell_length_b 9.6066(3)
_cell_length_c 11.0306(6)
_cell_measurement_temperature 293(2)
_cell_volume 972.63(8)
_diffrn_ambient_temperature 293(2)
_diffrn_detector 'CCD plate'
_diffrn_detector_area_resol_mean 9
_diffrn_measured_fraction_theta_full 0.983
_diffrn_measured_fraction_theta_max 0.983
_diffrn_measurement_device '95mm CCD camera on \k-goniostat'
_diffrn_measurement_device_type KappaCCD
_diffrn_measurement_method 'CCD rotation images, thick slices'
_diffrn_radiation_monochromator 'horizonally mounted graphite crystal'
_diffrn_radiation_probe x-ray
_diffrn_radiation_source 'fine-focus sealed tube'
_diffrn_radiation_type MoK\a
_diffrn_radiation_wavelength 0.71073
_diffrn_reflns_av_R_equivalents 0.0354
_diffrn_reflns_av_sigmaI/netI 0.0646
_diffrn_reflns_limit_h_max 6
_diffrn_reflns_limit_h_min -14
_diffrn_reflns_limit_k_max 11
_diffrn_reflns_limit_k_min -13
_diffrn_reflns_limit_l_max 15
_diffrn_reflns_limit_l_min -9
_diffrn_reflns_number 5842
_diffrn_reflns_theta_full 30.00
_diffrn_reflns_theta_max 30.00
_diffrn_reflns_theta_min 6.44
_diffrn_source 'Enraf Nonius FR590'
_exptl_absorpt_coefficient_mu 6.861
_exptl_absorpt_correction_type sadabs
_exptl_crystal_colour colorless
_exptl_crystal_density_diffrn 2.536
_exptl_crystal_density_method 'not measured'
_exptl_crystal_description prism
_exptl_crystal_F_000 704
_exptl_crystal_size_max 0.16
_exptl_crystal_size_mid 0.06
_exptl_crystal_size_min 0.04
_refine_diff_density_max 1.274
_refine_diff_density_min -1.181
_refine_diff_density_rms 0.224
_refine_ls_extinction_method none
_refine_ls_goodness_of_fit_ref 0.795
_refine_ls_hydrogen_treatment mixed
_refine_ls_matrix_type full
_refine_ls_number_parameters 145
_refine_ls_number_reflns 2797
_refine_ls_number_restraints 0
_refine_ls_restrained_S_all 0.795
_refine_ls_R_factor_all 0.0621
_refine_ls_R_factor_gt 0.0348
_refine_ls_shift/su_max 0.188
_refine_ls_shift/su_mean 0.015
_refine_ls_structure_factor_coef Fsqd
_refine_ls_weighting_details 'calc w=1/[\s^2^(Fo^2^)+(0.0603P)^2^+8.9129P] where P=(Fo^2^+2Fc^2^)/3'
_refine_ls_weighting_scheme calc
_refine_ls_wR_factor_gt 0.0803
_refine_ls_wR_factor_ref 0.0932
_reflns_number_gt 2085
_reflns_number_total 2797
_reflns_threshold_expression >2sigma(I)
_cod_data_source_file ic061173dsup4.cif
_cod_data_source_block compound4
_cod_depositor_comments
;
The following automatic conversions were performed:

'_symmetry_cell_setting' value 'Monoclinic' changed to 'monoclinic'
according to /home/saulius/struct/CIF-dictionaries/cif_core.dic
dictionary named 'cif_core.dic' version 2.4.2 from 2011-04-26.

Automatic conversion script
Id: cif_fix_values 1891 2012-01-12 08:04:46Z andrius 
;
_cod_original_cell_volume 972.63(7)
_cod_original_sg_symbol_H-M P21/a
_cod_database_code 4332979

loop_
_symmetry_equiv_pos_as_xyz
'x, y, z'
'-x+1/2, y+1/2, -z'
'-x, -y, -z'
'x-1/2, -y-1/2, z'

loop_
_atom_site_label
_atom_site_type_symbol
_atom_site_fract_x
_atom_site_fract_y
_atom_site_fract_z
_atom_site_U_iso_or_equiv
_atom_site_adp_type
_atom_site_occupancy
_atom_site_symmetry_multiplicity
_atom_site_calc_flag
_atom_site_refinement_flags
Gd1 Gd 0.16891(3) 0.54342(3) 0.80934(3) 0.01111(9) Uani 1 1 d .
C1 C -0.0717(7) 0.5257(6) 0.9446(6) 0.0151(12) Uani 1 1 d .
C2 C 0.4971(7) 0.4281(6) 0.9668(6) 0.0158(12) Uani 1 1 d .
C3 C 0.0577(7) 0.4471(6) 0.5003(6) 0.0141(11) Uani 1 1 d .
O1 O 0.3796(5) 0.3961(5) 0.8723(5) 0.0233(10) Uani 1 1 d .
O2 O 0.6113(5) 0.3577(5) 1.0121(4) 0.0176(9) Uani 1 1 d .
O3 O 0.1623(5) 0.4265(5) 0.6079(4) 0.0188(9) Uani 1 1 d .
O4 O 0.0361(5) 0.3916(5) 0.3913(4) 0.0200(10) Uani 1 1 d .
O5 O -0.0678(5) 0.5632(5) 0.8382(5) 0.0244(11) Uani 1 1 d .
O6 O -0.1813(5) 0.5255(5) 0.9727(4) 0.0186(9) Uani 1 1 d .
O1W O 0.2183(19) 0.6749(17) 0.4237(13) 0.058(5) Uani 0.50 1 d P
O2W O 0.337(4) 0.587(3) 0.343(3) 0.078(13) Uani 0.25 1 d P
O3W O 0.124(3) 0.785(3) 0.4400(19) 0.115(9) Uani 0.50 1 d P
O4W O 0.1175(6) 0.7847(6) 0.8322(6) 0.0342(13) Uani 1 1 d .
O5W O 0.2978(6) 0.6838(6) 0.7029(5) 0.0310(12) Uani 1 1 d .
O6W O 0.0722(7) 0.3090(5) 0.7898(6) 0.0323(12) Uani 1 1 d .

loop_
_atom_site_aniso_label
_atom_site_aniso_U_11
_atom_site_aniso_U_22
_atom_site_aniso_U_33
_atom_site_aniso_U_23
_atom_site_aniso_U_13
_atom_site_aniso_U_12
Gd1 0.00904(13) 0.01478(14) 0.00862(14) 0.00021(13) 0.00269(10) -0.00013(12)
C1 0.015(3) 0.020(3) 0.011(3) 0.002(2) 0.005(2) 0.002(2)
C2 0.016(3) 0.020(3) 0.008(2) 0.001(2) 0.002(2) 0.002(2)
C3 0.017(3) 0.014(3) 0.013(3) 0.000(2) 0.008(2) -0.001(2)
O1 0.015(2) 0.023(2) 0.025(2) -0.010(2) 0.0006(19) 0.0004(19)
O2 0.011(2) 0.017(2) 0.021(2) -0.0010(18) 0.0030(17) 0.0028(17)
O3 0.015(2) 0.026(2) 0.013(2) 0.0001(18) 0.0020(17) 0.0049(17)
O4 0.021(2) 0.025(2) 0.013(2) -0.0034(19) 0.0065(18) 0.0086(19)
O5 0.019(2) 0.039(3) 0.017(2) 0.012(2) 0.0099(19) 0.008(2)
O6 0.015(2) 0.026(2) 0.017(2) 0.0045(19) 0.0088(18) 0.0015(18)
O1W 0.066(10) 0.058(9) 0.033(7) 0.007(6) 0.002(7) -0.050(8)
O2W 0.12(3) 0.066(18) 0.024(13) -0.009(13) 0.003(15) -0.08(2)
O3W 0.108(18) 0.16(2) 0.051(11) 0.001(13) 0.009(11) -0.096(17)
O4W 0.021(3) 0.028(3) 0.044(3) -0.012(3) 0.003(2) 0.000(2)
O5W 0.035(3) 0.035(3) 0.024(3) -0.002(2) 0.013(2) -0.017(2)
O6W 0.042(3) 0.026(3) 0.028(3) 0.002(2) 0.013(2) -0.013(2)

loop_
_atom_type_symbol
_atom_type_description
_atom_type_scat_dispersion_real
_atom_type_scat_dispersion_imag
_atom_type_scat_source
C C 0.0033 0.0016 'International Tables Vol C Tables 4.2.6.8 and 6.1.1.4'
H H 0.0000 0.0000 'International Tables Vol C Tables 4.2.6.8 and 6.1.1.4'
Gd Gd -0.1653 3.9035 'International Tables Vol C Tables 4.2.6.8 and 6.1.1.4'
O O 0.0106 0.0060 'International Tables Vol C Tables 4.2.6.8 and 6.1.1.4'

loop_
_geom_angle_atom_site_label_1
_geom_angle_atom_site_label_2
_geom_angle_atom_site_label_3
_geom_angle
_geom_angle_site_symmetry_1
_geom_angle_site_symmetry_3
O1 Gd1 O4 137.80(15) . 3_566
O1 Gd1 O4W 137.54(17) . .
O4 Gd1 O4W 72.98(17) 3_566 .
O1 Gd1 O6W 75.71(19) . .
O4 Gd1 O6W 89.84(18) 3_566 .
O4W Gd1 O6W 143.7(2) . .
O1 Gd1 O6 82.59(16) . 3_567
O4 Gd1 O6 130.79(15) 3_566 3_567
O4W Gd1 O6 94.85(18) . 3_567
O6W Gd1 O6 72.18(17) . 3_567
O1 Gd1 O3 71.85(15) . .
O4 Gd1 O3 65.96(14) 3_566 .
O4W Gd1 O3 127.18(18) . .
O6W Gd1 O3 68.58(17) . .
O6 Gd1 O3 137.18(16) 3_567 .
O1 Gd1 O2 66.40(15) . 3_667
O4 Gd1 O2 141.55(16) 3_566 3_667
O4W Gd1 O2 73.00(16) . 3_667
O6W Gd1 O2 128.51(17) . 3_667
O6 Gd1 O2 69.58(15) 3_567 3_667
O3 Gd1 O2 125.39(15) . 3_667
O1 Gd1 O5W 83.54(19) . .
O4 Gd1 O5W 80.83(18) 3_566 .
O4W Gd1 O5W 72.6(2) . .
O6W Gd1 O5W 137.07(18) . .
O6 Gd1 O5W 141.94(17) 3_567 .
O3 Gd1 O5W 69.36(17) . .
O2 Gd1 O5W 72.38(16) 3_667 .
O1 Gd1 O5 140.38(17) . .
O4 Gd1 O5 66.47(15) 3_566 .
O4W Gd1 O5 70.25(18) . .
O6W Gd1 O5 73.62(19) . .
O6 Gd1 O5 64.56(15) 3_567 .
O3 Gd1 O5 117.79(16) . .
O2 Gd1 O5 116.82(15) 3_667 .
O5W Gd1 O5 136.03(18) . .
O5 C1 O6 126.9(6) . .
O5 C1 C1 117.5(7) . 3_567
O6 C1 C1 115.7(6) . 3_567
O1 C2 O2 127.0(6) . .
O1 C2 C2 116.8(7) . 3_667
O2 C2 C2 116.2(7) . 3_667
O3 C3 O4 126.8(6) . .
O3 C3 C3 116.9(6) . 3_566
O4 C3 C3 116.3(7) . 3_566
C2 O1 Gd1 121.1(4) . .
C2 O2 Gd1 119.2(4) . 3_667
C3 O3 Gd1 119.4(4) . .
C3 O4 Gd1 121.3(4) . 3_566
C1 O5 Gd1 119.4(4) . .
C1 O6 Gd1 122.9(4) . 3_567

loop_
_geom_bond_atom_site_label_1
_geom_bond_atom_site_label_2
_geom_bond_distance
_geom_bond_site_symmetry_2
Gd1 O1 2.402(5) .
Gd1 O4 2.411(4) 3_566
Gd1 O4W 2.410(5) .
Gd1 O6W 2.427(5) .
Gd1 O6 2.448(4) 3_567
Gd1 O3 2.466(4) .
Gd1 O2 2.472(4) 3_667
Gd1 O5W 2.474(5) .
Gd1 O5 2.534(5) .
C1 O5 1.243(7) .
C1 O6 1.261(7) .
C1 C1 1.542(12) 3_567
C2 O1 1.254(7) .
C2 O2 1.247(7) .
C2 C2 1.554(12) 3_667
C3 O3 1.239(7) .
C3 O4 1.251(7) .
C3 C3 1.540(12) 3_566
O2 Gd1 2.472(4) 3_667
O4 Gd1 2.411(4) 3_566
O6 Gd1 2.448(4) 3_567
O1W O3W 1.48(3) .
